data_1534010
loop_
_publ_author_name
'Peral, I.'
'Jones, C.Y.'
'Varkey, S.P.'
'Lobo, R.F.'

_publ_section_title
;
 Structural comparison of two EUO-type zeolites investigated by neutron
 diffraction
;
_journal_name_full 'Microporous and Mesoporous Materials'
_journal_page_first 125
_journal_page_last 133
_journal_volume 71
_journal_year 2004
_chemical_formula_sum 'Al5.33 H5.33 O224 Si106.67'
_chemical_name_systematic 'H5.33 (Al5.33 Si106.67 O224)'
_space_group_IT_number 67
_symmetry_space_group_name_Hall '-C 2a 2'
_symmetry_space_group_name_H-M 'C m m a'
_cell_angle_alpha 90
_cell_angle_beta 90
_cell_angle_gamma 90
_cell_formula_units_Z 1
_cell_length_a 13.6759
_cell_length_b 22.196
_cell_length_c 20.0398
_cell_volume 6083.087
_citation_journal_id_ASTM MIMMFJ
_cod_data_source_file Peral_MIMMFJ_2004_1899.cif
_cod_data_source_block H5.33Al5.33O224Si106.67
_cod_original_formula_sum 'H5.33 Al5.33 O224 Si106.67'
_cod_database_code 1534010

loop_
_symmetry_equiv_pos_as_xyz
x,y,z
-x+1/2,-y,z
x,-y,-z
-x+1/2,y,-z
-x,-y,-z
x-1/2,y,-z
-x,y,z
x-1/2,-y,z
x+1/2,y+1/2,z
-x+1,-y+1/2,z
x+1/2,-y+1/2,-z
-x+1,y+1/2,-z
-x+1/2,-y+1/2,-z
x,y+1/2,-z
-x+1/2,y+1/2,z
x,-y+1/2,z

loop_
_atom_site_label
_atom_site_type_symbol
_atom_site_fract_x
_atom_site_fract_y
_atom_site_fract_z
_atom_site_occupancy
_atom_site_U_iso_or_equiv
O1 O-2 0 0.25 0.106 1 0.0
O18 O-2 0.25 0.4141 0.5 1 0.0
Si3 Si+4 0.2819 0.43 0.1906 1 0.0
Al1 Al+3 0.1175 0.25 0.116 0.333 0.0
O3 O-2 0.1189 0.25 0.1968 1 0.0
Si10 Si+4 0 0.538 0.4309 0.667 0.0
O2 O-2 0.1472 0.309 0.0728 1 0.0
Si6 Si+4 0.1182 0.25 0.2776 1 0.0
Al2 Al+3 0 0.538 0.4309 0.333 0.0
O6 O-2 0.0944 0.4224 0.029 1 0.0
O10 O-2 0 0.5 0 1 0.0
O17 O-2 0.25 0.5 0.4098 1 0.0
O9 O-2 0.2561 0.3832 0.2501 1 0.0
O16 O-2 0.2305 0.3803 0.3933 1 0.0
O12 O-2 0 0.4753 0.2306 1 0.0
Si5 Si+4 0 0.537 0.187 1 0.0
O14 O-2 0.1824 0.3055 0.3065 1 0.0
O11 O-2 0 0.4783 0.1393 1 0.0
Si2 Si+4 0.1762 0.3792 0.0628 1 0.0
Si1 Si+4 0.1175 0.25 0.116 0.667 0.0
Si8 Si+4 0.2927 0.434 0.4279 1 0.0
O4 O-2 0.25 0.374 0 1 0.0
Si9 Si+4 0 0.4563 0.3086 1 0.0
O21 O-2 0 0.5 0.5 1 0.0
Si7 Si+4 0.1907 0.3777 0.3172 1 0.0
O13 O-2 0 0.25 0.283 1 0.0
Si4 Si+4 0 0.4542 0.063 1 0.0
O8 O-2 0.3999 0.4239 0.1911 1 0.0
O7 O-2 0.25 0.5 0.1832 1 0.0
O15 O-2 0.0902 0.4107 0.2949 1 0.0
O5 O-2 0.2536 0.4033 0.1179 1 0.0
O19 O-2 0.4068 0.4178 0.4406 1 0.0
O20 O-2 0 0.517 0.3535 1 0.0
